data_7704999
loop_
_publ_author_name
'Hashemzadeh, Tahmineh'
'Haghighatbin, Mohammad A.'
'Agugiaro, Johnny'
'Wilson, David J. D.'
'Hogan, Conor F.'
'Barnard, Peter J.'

_publ_section_title
;
 Luminescent iridium(iii)-boronic acid complexes for carbohydrate sensing.
;
_journal_issue 32
_journal_name_full 'Dalton transactions (Cambridge, England : 2003)'
_journal_page_first 11361
_journal_page_last 11374
_journal_paper_doi 10.1039/d0dt02177f
_journal_volume 49
_journal_year 2020
_chemical_formula_moiety 'C36 H28 B Ir N5 O3, Cl, C H4 O'
_chemical_formula_sum 'C37 H32 B Cl Ir N5 O4'
_chemical_formula_weight 849.13
_chemical_name_systematic 8c
_space_group_crystal_system triclinic
_space_group_IT_number 2
_space_group_name_Hall '-P 1'
_space_group_name_H-M_alt 'P -1'
_atom_sites_solution_hydrogens geom
_atom_sites_solution_primary dual
_audit_creation_date 2020-03-29
_audit_creation_method
;
Olex2 1.2
(compiled 2018.05.29 svn.r3508 for OlexSys, GUI svn.r5506)
;
_audit_update_record
;
2020-05-26 deposited with the CCDC.	2020-08-03 downloaded from the CCDC.
;
_cell_angle_alpha 73.0990(10)
_cell_angle_beta 77.2420(10)
_cell_angle_gamma 77.0460(10)
_cell_formula_units_Z 2
_cell_length_a 9.63340(10)
_cell_length_b 14.15560(10)
_cell_length_c 15.30640(10)
_cell_measurement_reflns_used 32331
_cell_measurement_temperature 149.99(10)
_cell_measurement_theta_max 68.2980
_cell_measurement_theta_min 3.8870
_cell_volume 1918.99(3)
_computing_molecular_graphics 'Olex2 (Dolomanov et al., 2009)'
_computing_publication_material 'Olex2 (Dolomanov et al., 2009)'
_computing_structure_refinement 'ShelXL (Sheldrick, 2015)'
_computing_structure_solution 'ShelXT (Sheldrick, 2015)'
_diffrn_ambient_temperature 149.99(10)
_diffrn_measured_fraction_theta_full 0.999
_diffrn_measured_fraction_theta_max 0.993
_diffrn_measurement_device_type 'Rigaku Oxford Diffraction SuperNova'
_diffrn_radiation_type CuK\a
_diffrn_radiation_wavelength 1.54184
_diffrn_reflns_av_R_equivalents 0.0194
_diffrn_reflns_av_unetI/netI 0.0110
_diffrn_reflns_Laue_measured_fraction_full 0.999
_diffrn_reflns_Laue_measured_fraction_max 0.993
_diffrn_reflns_limit_h_max 11
_diffrn_reflns_limit_h_min -10
_diffrn_reflns_limit_k_max 17
_diffrn_reflns_limit_k_min -16
_diffrn_reflns_limit_l_max 18
_diffrn_reflns_limit_l_min -18
_diffrn_reflns_number 37753
_diffrn_reflns_point_group_measured_fraction_full 0.999
_diffrn_reflns_point_group_measured_fraction_max 0.993
_diffrn_reflns_theta_full 67.684
_diffrn_reflns_theta_max 68.388
_diffrn_reflns_theta_min 3.312
_exptl_absorpt_coefficient_mu 7.724
_exptl_absorpt_correction_T_max 0.98425
_exptl_absorpt_correction_T_min 0.98425
_exptl_absorpt_correction_type multi-scan
_exptl_absorpt_process_details
;
CrysAlisPro 1.171.40.36a (Rigaku Oxford Diffraction, 2018)
Spherical absorption correction
 using equivalent radius and absorption coefficient.
Empirical absorption correction using spherical harmonics,
 implemented in SCALE3 ABSPACK scaling algorithm.
;
_exptl_crystal_colour 'clear yellowish green'
_exptl_crystal_colour_lustre clear
_exptl_crystal_colour_modifier yellowish
_exptl_crystal_colour_primary green
_exptl_crystal_density_diffrn 1.470
_exptl_crystal_description block
_exptl_crystal_F_000 840
_exptl_crystal_size_max 0.06
_exptl_crystal_size_mid 0.06
_exptl_crystal_size_min 0.05
_refine_diff_density_max 0.914
_refine_diff_density_min -0.756
_refine_diff_density_rms 0.062
_refine_ls_extinction_method none
_refine_ls_goodness_of_fit_ref 1.059
_refine_ls_hydrogen_treatment constr
_refine_ls_matrix_type full
_refine_ls_number_parameters 446
_refine_ls_number_reflns 7016
_refine_ls_number_restraints 0
_refine_ls_restrained_S_all 1.059
_refine_ls_R_factor_all 0.0197
_refine_ls_R_factor_gt 0.0196
_refine_ls_shift/su_max 0.002
_refine_ls_shift/su_mean 0.000
_refine_ls_structure_factor_coef Fsqd
_refine_ls_weighting_details 'w=1/[\s^2^(Fo^2^)+(0.0236P)^2^+2.3495P] where P=(Fo^2^+2Fc^2^)/3'
_refine_ls_weighting_scheme calc
_refine_ls_wR_factor_gt 0.0491
_refine_ls_wR_factor_ref 0.0492
_reflns_Friedel_coverage 0.000
_reflns_number_gt 6977
_reflns_number_total 7016
_reflns_threshold_expression 'I > 2\s(I)'
_cod_data_source_file d0dt02177f2.cif
_cod_data_source_block 25
_cod_depositor_comments 'Adding full bibliography for 7704997--7704999.cif.'
_cod_database_code 7704999
_shelx_shelxl_version_number 2014/7
_shelx_space_group_comment
;
The symmetry employed for this shelxl refinement is uniquely defined
by the following loop, which should always be used as a source of
symmetry information in preference to the above space-group names.
They are only intended as comments.
;
_shelx_estimated_absorpt_t_max 0.699
_shelx_estimated_absorpt_t_min 0.654
_olex2_refinement_description
;
1. Fixed Uiso
 At 1.2 times of:
  All C(H) groups
 At 1.5 times of:
  All C(H,H,H) groups, All O(H) groups
2.a Aromatic/amide H refined with riding coordinates:
 C4(H4), C5(H5), C6(H6), C7(H7), C9(H9), C10(H10), C12(H12), C13(H13),
 C16(H16), C17(H17), C18(H18), C19(H19), C21(H21), C22(H22), C23(H23), C24(H24),
  C27(H27), C28(H28), C29(H29), C30(H30), C32(H32), C33(H33), C34(H34), C35(H35)
2.b Idealised Me refined as rotating group:
 C36(H36A,H36B,H36C), C37(H37A,H37B,H37C)
2.c Idealised tetrahedral OH refined as rotating group:
 O2(H2), O4(H4A)
;
_olex2_submission_special_instructions 'No special instructions were received'

loop_
_space_group_symop_operation_xyz
'x, y, z'
'-x, -y, -z'

loop_
_atom_site_label
_atom_site_type_symbol
_atom_site_fract_x
_atom_site_fract_y
_atom_site_fract_z
_atom_site_U_iso_or_equiv
_atom_site_adp_type
_atom_site_occupancy
_atom_site_site_symmetry_order
_atom_site_calc_flag
_atom_site_refinement_flags_posn
_atom_site_refinement_flags_adp
_atom_site_refinement_flags_occupancy
_atom_site_disorder_assembly
_atom_site_disorder_group
B1 B 0.1427(3) 0.6140(2) 0.1782(2) 0.0337(6) Uani 1 1 d . . . . .
N1 N 0.5171(2) 0.24198(14) 0.59220(13) 0.0261(4) Uani 1 1 d . . . . .
C1 C 0.6088(2) 0.30341(17) 0.55955(16) 0.0253(5) Uani 1 1 d . . . . .
Ir1 Ir 0.58097(2) 0.11786(2) 0.70414(2) 0.02509(4) Uani 1 1 d . . . . .
O1 O 0.56735(17) 0.37782(12) 0.48863(11) 0.0260(3) Uani 1 1 d . . . . .
N2 N 0.4072(2) 0.27445(15) 0.53927(14) 0.0271(4) Uani 1 1 d . . . . .
C2 C 0.4421(2) 0.35465(17) 0.47826(16) 0.0258(5) Uani 1 1 d . . . . .
O2 O 0.0001(2) 0.62448(15) 0.17920(13) 0.0409(4) Uani 1 1 d . . . . .
H2 H -0.0374 0.5883 0.2288 0.061 Uiso 1 1 calc GR . . . .
C3 C 0.7435(2) 0.28830(17) 0.59375(16) 0.0256(5) Uani 1 1 d . . . . .
O3 O 0.2229(2) 0.67425(15) 0.10976(14) 0.0442(5) Uani 1 1 d . . . . .
N3 N 0.7593(2) 0.20301(15) 0.66267(14) 0.0269(4) Uani 1 1 d . . . . .
N4 N 0.4962(2) 0.19038(15) 0.80716(14) 0.0291(4) Uani 1 1 d . . . . .
C4 C 0.8439(3) 0.35107(19) 0.56042(17) 0.0294(5) Uani 1 1 d . . . . .
H4 H 0.8292 0.4095 0.5113 0.035 Uiso 1 1 calc R . . . .
C5 C 0.9673(3) 0.3267(2) 0.60040(17) 0.0318(5) Uani 1 1 d . . . . .
H5 H 1.0382 0.3690 0.5800 0.038 Uiso 1 1 calc R . . . .
N5 N 0.6551(2) 0.02986(16) 0.61225(15) 0.0318(4) Uani 1 1 d . . . . .
C6 C 0.9858(3) 0.2397(2) 0.67065(18) 0.0327(5) Uani 1 1 d . . . . .
H6 H 1.0700 0.2214 0.6985 0.039 Uiso 1 1 calc R . . . .
C7 C 0.8806(3) 0.17960(19) 0.69983(17) 0.0304(5) Uani 1 1 d . . . . .
H7 H 0.8946 0.1199 0.7477 0.037 Uiso 1 1 calc R . . . .
C8 C 0.3701(2) 0.41709(18) 0.40170(16) 0.0270(5) Uani 1 1 d . . . . .
C9 C 0.2393(3) 0.39771(19) 0.39225(18) 0.0324(5) Uani 1 1 d . . . . .
H9 H 0.1988 0.3432 0.4348 0.039 Uiso 1 1 calc R . . . .
C10 C 0.1686(3) 0.4581(2) 0.32066(18) 0.0342(6) Uani 1 1 d . . . . .
H10 H 0.0787 0.4450 0.3154 0.041 Uiso 1 1 calc R . . . .
C11 C 0.2265(3) 0.53778(19) 0.25598(17) 0.0305(5) Uani 1 1 d . . . . .
C12 C 0.3609(3) 0.55310(19) 0.26463(17) 0.0309(5) Uani 1 1 d . . . . .
H12 H 0.4043 0.6050 0.2199 0.037 Uiso 1 1 calc R . . . .
C13 C 0.4323(3) 0.49468(18) 0.33663(17) 0.0294(5) Uani 1 1 d . . . . .
H13 H 0.5227 0.5073 0.3417 0.035 Uiso 1 1 calc R . . . .
C14 C 0.6727(3) 0.01970(18) 0.80834(18) 0.0304(5) Uani 1 1 d . . . . .
C15 C 0.6486(3) 0.05373(19) 0.88936(17) 0.0318(5) Uani 1 1 d . . . . .
C16 C 0.7201(3) 0.0009(2) 0.96349(19) 0.0404(6) Uani 1 1 d . . . . .
H16 H 0.7038 0.0255 1.0170 0.048 Uiso 1 1 calc R . . . .
C17 C 0.8150(3) -0.0875(2) 0.9589(2) 0.0457(7) Uani 1 1 d . . . . .
H17 H 0.8650 -0.1232 1.0089 0.055 Uiso 1 1 calc R . . . .
C18 C 0.8367(3) -0.1235(2) 0.8815(2) 0.0437(7) Uani 1 1 d . . . . .
H18 H 0.9002 -0.1850 0.8792 0.052 Uiso 1 1 calc R . . . .
C19 C 0.7666(3) -0.0710(2) 0.80632(19) 0.0365(6) Uani 1 1 d . . . . .
H19 H 0.7828 -0.0970 0.7536 0.044 Uiso 1 1 calc R . . . .
C20 C 0.5458(3) 0.14750(19) 0.88903(18) 0.0316(5) Uani 1 1 d . . . . .
C21 C 0.4940(3) 0.1906(2) 0.96295(19) 0.0397(6) Uani 1 1 d . . . . .
H21 H 0.5291 0.1609 1.0198 0.048 Uiso 1 1 calc R . . . .
C22 C 0.3915(3) 0.2768(2) 0.9542(2) 0.0435(7) Uani 1 1 d . . . . .
H22 H 0.3570 0.3075 1.0043 0.052 Uiso 1 1 calc R . . . .
C23 C 0.3395(3) 0.3180(2) 0.8711(2) 0.0385(6) Uani 1 1 d . . . . .
H23 H 0.2671 0.3763 0.8640 0.046 Uiso 1 1 calc R . . . .
C24 C 0.3941(3) 0.27365(19) 0.79951(19) 0.0328(5) Uani 1 1 d . . . . .
H24 H 0.3590 0.3024 0.7425 0.039 Uiso 1 1 calc R . . . .
C25 C 0.4175(3) 0.04074(19) 0.73393(17) 0.0308(5) Uani 1 1 d . . . . .
C26 C 0.4417(3) -0.0367(2) 0.68887(18) 0.0352(6) Uani 1 1 d . . . . .
C27 C 0.3417(3) -0.1007(2) 0.7064(2) 0.0471(7) Uani 1 1 d . . . . .
H27 H 0.3612 -0.1535 0.6764 0.057 Uiso 1 1 calc R . . . .
C28 C 0.2148(3) -0.0867(3) 0.7675(2) 0.0494(8) Uani 1 1 d . . . . .
H28 H 0.1467 -0.1302 0.7799 0.059 Uiso 1 1 calc R . . . .
C29 C 0.1865(3) -0.0098(2) 0.8106(2) 0.0428(7) Uani 1 1 d . . . . .
H29 H 0.0981 0.0003 0.8517 0.051 Uiso 1 1 calc R . . . .
C30 C 0.2864(3) 0.0532(2) 0.79449(18) 0.0347(6) Uani 1 1 d . . . . .
H30 H 0.2654 0.1056 0.8251 0.042 Uiso 1 1 calc R . . . .
C31 C 0.5738(3) -0.0408(2) 0.62003(19) 0.0351(6) Uani 1 1 d . . . . .
C32 C 0.6161(3) -0.1046(2) 0.5616(2) 0.0444(7) Uani 1 1 d . . . . .
H32 H 0.5609 -0.1547 0.5679 0.053 Uiso 1 1 calc R . . . .
C33 C 0.7375(3) -0.0960(2) 0.4946(2) 0.0466(7) Uani 1 1 d . . . . .
H33 H 0.7663 -0.1396 0.4546 0.056 Uiso 1 1 calc R . . . .
C34 C 0.8169(3) -0.0223(2) 0.4864(2) 0.0434(7) Uani 1 1 d . . . . .
H34 H 0.9003 -0.0142 0.4402 0.052 Uiso 1 1 calc R . . . .
C35 C 0.7732(3) 0.0385(2) 0.54608(19) 0.0369(6) Uani 1 1 d . . . . .
H35 H 0.8280 0.0886 0.5406 0.044 Uiso 1 1 calc R . . . .
C36 C 0.1544(4) 0.7512(3) 0.0413(2) 0.0548(8) Uani 1 1 d . . . . .
H36A H 0.2269 0.7720 -0.0131 0.082 Uiso 1 1 calc GR . . . .
H36B H 0.1080 0.8087 0.0667 0.082 Uiso 1 1 calc GR . . . .
H36C H 0.0814 0.7255 0.0233 0.082 Uiso 1 1 calc GR . . . .
Cl1 Cl -0.20724(7) 0.52585(5) 0.34641(5) 0.04452(16) Uani 1 1 d . . . . .
O4 O 0.7998(3) 0.2847(3) 0.3713(2) 0.0808(8) Uani 1 1 d . . . . .
H4A H 0.7740 0.3233 0.3223 0.121 Uiso 1 1 calc GR . . . .
C37 C 0.9480(5) 0.2416(4) 0.3527(4) 0.0844(13) Uani 1 1 d . . . . .
H37A H 0.9565 0.1695 0.3602 0.127 Uiso 1 1 calc GR . . . .
H37B H 1.0004 0.2526 0.3959 0.127 Uiso 1 1 calc GR . . . .
H37C H 0.9892 0.2730 0.2890 0.127 Uiso 1 1 calc GR . . . .

loop_
_atom_site_aniso_label
_atom_site_aniso_U_11
_atom_site_aniso_U_22
_atom_site_aniso_U_33
_atom_site_aniso_U_23
_atom_site_aniso_U_13
_atom_site_aniso_U_12
B1 0.0307(15) 0.0369(15) 0.0340(15) -0.0036(12) -0.0123(12) -0.0072(12)
N1 0.0253(10) 0.0266(10) 0.0264(10) -0.0005(8) -0.0105(8) -0.0068(8)
C1 0.0259(11) 0.0255(11) 0.0249(11) -0.0026(9) -0.0086(9) -0.0060(9)
Ir1 0.02371(6) 0.02536(6) 0.02602(6) 0.00123(4) -0.01021(4) -0.00813(4)
O1 0.0231(8) 0.0263(8) 0.0279(8) 0.0009(6) -0.0106(6) -0.0069(6)
N2 0.0254(10) 0.0288(10) 0.0279(10) -0.0013(8) -0.0117(8) -0.0068(8)
C2 0.0224(11) 0.0281(12) 0.0287(12) -0.0059(9) -0.0072(9) -0.0067(9)
O2 0.0321(10) 0.0492(11) 0.0382(10) 0.0046(9) -0.0161(8) -0.0111(8)
C3 0.0248(11) 0.0283(12) 0.0242(11) -0.0035(9) -0.0081(9) -0.0060(9)
O3 0.0349(10) 0.0475(11) 0.0416(11) 0.0126(9) -0.0158(8) -0.0117(9)
N3 0.0259(10) 0.0274(10) 0.0278(10) -0.0020(8) -0.0095(8) -0.0069(8)
N4 0.0246(10) 0.0310(11) 0.0298(10) 0.0025(8) -0.0099(8) -0.0089(8)
C4 0.0285(12) 0.0308(12) 0.0299(12) -0.0036(10) -0.0082(10) -0.0094(10)
C5 0.0274(12) 0.0374(14) 0.0332(13) -0.0062(11) -0.0062(10) -0.0131(10)
N5 0.0314(11) 0.0321(11) 0.0322(11) -0.0024(9) -0.0111(9) -0.0077(9)
C6 0.0260(12) 0.0411(14) 0.0339(13) -0.0064(11) -0.0126(10) -0.0082(10)
C7 0.0281(12) 0.0315(13) 0.0311(12) -0.0004(10) -0.0138(10) -0.0054(10)
C8 0.0239(11) 0.0289(12) 0.0280(12) -0.0037(10) -0.0095(9) -0.0038(9)
C9 0.0265(12) 0.0338(13) 0.0348(13) 0.0014(10) -0.0098(10) -0.0095(10)
C10 0.0244(12) 0.0390(14) 0.0394(14) -0.0020(11) -0.0132(10) -0.0086(10)
C11 0.0272(12) 0.0330(13) 0.0314(12) -0.0037(10) -0.0100(10) -0.0060(10)
C12 0.0265(12) 0.0327(13) 0.0311(12) 0.0002(10) -0.0073(10) -0.0088(10)
C13 0.0235(11) 0.0320(12) 0.0335(13) -0.0035(10) -0.0099(10) -0.0076(10)
C14 0.0222(11) 0.0301(12) 0.0356(13) 0.0047(10) -0.0096(10) -0.0106(10)
C15 0.0242(12) 0.0352(13) 0.0331(13) 0.0039(10) -0.0093(10) -0.0115(10)
C16 0.0354(14) 0.0471(16) 0.0345(14) 0.0053(12) -0.0146(11) -0.0108(12)
C17 0.0335(14) 0.0536(18) 0.0381(15) 0.0125(13) -0.0153(12) -0.0059(13)
C18 0.0284(13) 0.0364(15) 0.0513(17) 0.0097(13) -0.0079(12) -0.0013(11)
C19 0.0297(13) 0.0350(14) 0.0382(14) 0.0017(11) -0.0063(11) -0.0059(11)
C20 0.0248(12) 0.0362(13) 0.0337(13) 0.0001(10) -0.0094(10) -0.0122(10)
C21 0.0379(15) 0.0526(17) 0.0298(13) -0.0044(12) -0.0092(11) -0.0144(13)
C22 0.0397(15) 0.0521(17) 0.0416(15) -0.0174(13) -0.0019(12) -0.0114(13)
C23 0.0309(13) 0.0381(14) 0.0457(15) -0.0089(12) -0.0049(11) -0.0080(11)
C24 0.0270(12) 0.0326(13) 0.0381(14) -0.0027(11) -0.0095(10) -0.0077(10)
C25 0.0304(12) 0.0315(13) 0.0295(12) 0.0049(10) -0.0137(10) -0.0111(10)
C26 0.0340(13) 0.0366(14) 0.0363(14) -0.0017(11) -0.0121(11) -0.0123(11)
C27 0.0510(18) 0.0457(17) 0.0523(18) -0.0099(14) -0.0106(14) -0.0252(14)
C28 0.0448(17) 0.0568(19) 0.0517(18) -0.0021(15) -0.0106(14) -0.0321(15)
C29 0.0319(14) 0.0544(18) 0.0398(15) 0.0020(13) -0.0091(11) -0.0179(13)
C30 0.0301(13) 0.0396(14) 0.0326(13) 0.0020(11) -0.0115(10) -0.0105(11)
C31 0.0350(14) 0.0351(13) 0.0373(14) -0.0034(11) -0.0131(11) -0.0106(11)
C32 0.0463(16) 0.0422(16) 0.0528(17) -0.0160(13) -0.0123(13) -0.0148(13)
C33 0.0472(17) 0.0476(17) 0.0526(18) -0.0223(14) -0.0121(14) -0.0070(13)
C34 0.0361(15) 0.0528(17) 0.0434(16) -0.0161(13) -0.0044(12) -0.0089(13)
C35 0.0328(14) 0.0372(14) 0.0417(15) -0.0074(12) -0.0085(11) -0.0094(11)
C36 0.0477(18) 0.0553(19) 0.0496(18) 0.0190(15) -0.0219(15) -0.0137(15)
Cl1 0.0279(3) 0.0519(4) 0.0458(4) 0.0119(3) -0.0145(3) -0.0145(3)
O4 0.0644(17) 0.092(2) 0.090(2) -0.0362(18) -0.0014(15) -0.0165(15)
C37 0.067(3) 0.083(3) 0.107(4) -0.044(3) 0.005(2) -0.014(2)

loop_
_atom_type_symbol
_atom_type_description
_atom_type_scat_dispersion_real
_atom_type_scat_dispersion_imag
_atom_type_scat_source
C C 0.0181 0.0091 'International Tables Vol C Tables 4.2.6.8 and 6.1.1.4'
H H 0.0000 0.0000 'International Tables Vol C Tables 4.2.6.8 and 6.1.1.4'
B B 0.0090 0.0039 'International Tables Vol C Tables 4.2.6.8 and 6.1.1.4'
Cl Cl 0.3639 0.7018 'International Tables Vol C Tables 4.2.6.8 and 6.1.1.4'
Ir Ir -4.7710 6.5667 'International Tables Vol C Tables 4.2.6.8 and 6.1.1.4'
N N 0.0311 0.0180 'International Tables Vol C Tables 4.2.6.8 and 6.1.1.4'
O O 0.0492 0.0322 'International Tables Vol C Tables 4.2.6.8 and 6.1.1.4'

loop_
_geom_angle_atom_site_label_1
_geom_angle_atom_site_label_2
_geom_angle_atom_site_label_3
_geom_angle
_geom_angle_site_symmetry_1
_geom_angle_site_symmetry_3
_geom_angle_publ_flag
O2 B1 O3 119.8(2) . . ?
O2 B1 C11 124.3(2) . . ?
O3 B1 C11 115.8(2) . . ?
C1 N1 Ir1 113.51(15) . . ?
C1 N1 N2 108.06(18) . . ?
N2 N1 Ir1 138.31(15) . . ?
N1 C1 O1 111.71(19) . . ?
N1 C1 C3 123.2(2) . . ?
O1 C1 C3 125.1(2) . . ?
N1 Ir1 N3 75.65(7) . . ?
N4 Ir1 N1 96.11(8) . . ?
N4 Ir1 N3 88.93(8) . . ?
N4 Ir1 N5 172.71(8) . . ?
N5 Ir1 N1 89.26(8) . . ?
N5 Ir1 N3 97.20(8) . . ?
C14 Ir1 N1 167.49(8) . . ?
C14 Ir1 N3 92.20(8) . . ?
C14 Ir1 N4 80.44(9) . . ?
C14 Ir1 N5 95.32(10) . . ?
C14 Ir1 C25 90.40(9) . . ?
C25 Ir1 N1 101.87(8) . . ?
C25 Ir1 N3 176.51(8) . . ?
C25 Ir1 N4 93.80(9) . . ?
C25 Ir1 N5 80.23(10) . . ?
C1 O1 C2 102.97(17) . . ?
C2 N2 N1 104.52(18) . . ?
O1 C2 C8 118.5(2) . . ?
N2 C2 O1 112.7(2) . . ?
N2 C2 C8 128.7(2) . . ?
B1 O2 H2 109.5 . . ?
N3 C3 C1 111.4(2) . . ?
N3 C3 C4 123.7(2) . . ?
C4 C3 C1 124.9(2) . . ?
B1 O3 C36 119.8(2) . . ?
C3 N3 Ir1 116.22(15) . . ?
C7 N3 Ir1 126.34(16) . . ?
C7 N3 C3 117.4(2) . . ?
C20 N4 Ir1 115.87(17) . . ?
C24 N4 Ir1 124.58(17) . . ?
C24 N4 C20 119.5(2) . . ?
C3 C4 H4 120.9 . . ?
C3 C4 C5 118.2(2) . . ?
C5 C4 H4 120.9 . . ?
C4 C5 H5 120.5 . . ?
C4 C5 C6 119.0(2) . . ?
C6 C5 H5 120.5 . . ?
C31 N5 Ir1 115.42(18) . . ?
C35 N5 Ir1 125.08(18) . . ?
C35 N5 C31 119.5(2) . . ?
C5 C6 H6 120.2 . . ?
C7 C6 C5 119.6(2) . . ?
C7 C6 H6 120.2 . . ?
N3 C7 C6 122.2(2) . . ?
N3 C7 H7 118.9 . . ?
C6 C7 H7 118.9 . . ?
C9 C8 C2 119.5(2) . . ?
C9 C8 C13 119.8(2) . . ?
C13 C8 C2 120.7(2) . . ?
C8 C9 H9 120.1 . . ?
C10 C9 C8 119.8(2) . . ?
C10 C9 H9 120.1 . . ?
C9 C10 H10 119.2 . . ?
C9 C10 C11 121.5(2) . . ?
C11 C10 H10 119.2 . . ?
C10 C11 B1 122.9(2) . . ?
C10 C11 C12 117.5(2) . . ?
C12 C11 B1 119.4(2) . . ?
C11 C12 H12 119.1 . . ?
C13 C12 C11 121.9(2) . . ?
C13 C12 H12 119.1 . . ?
C8 C13 H13 120.3 . . ?
C12 C13 C8 119.3(2) . . ?
C12 C13 H13 120.3 . . ?
C15 C14 Ir1 114.00(18) . . ?
C19 C14 Ir1 127.9(2) . . ?
C19 C14 C15 117.7(2) . . ?
C14 C15 C20 115.6(2) . . ?
C16 C15 C14 121.2(3) . . ?
C16 C15 C20 123.2(3) . . ?
C15 C16 H16 120.1 . . ?
C17 C16 C15 119.8(3) . . ?
C17 C16 H16 120.1 . . ?
C16 C17 H17 120.1 . . ?
C18 C17 C16 119.8(3) . . ?
C18 C17 H17 120.1 . . ?
C17 C18 H18 119.5 . . ?
C17 C18 C19 121.0(3) . . ?
C19 C18 H18 119.5 . . ?
C14 C19 H19 119.8 . . ?
C18 C19 C14 120.3(3) . . ?
C18 C19 H19 119.8 . . ?
N4 C20 C15 113.5(2) . . ?
N4 C20 C21 120.1(2) . . ?
C21 C20 C15 126.4(2) . . ?
C20 C21 H21 119.9 . . ?
C22 C21 C20 120.1(3) . . ?
C22 C21 H21 119.9 . . ?
C21 C22 H22 120.5 . . ?
C21 C22 C23 119.0(3) . . ?
C23 C22 H22 120.5 . . ?
C22 C23 H23 120.4 . . ?
C24 C23 C22 119.1(3) . . ?
C24 C23 H23 120.4 . . ?
N4 C24 C23 122.1(2) . . ?
N4 C24 H24 118.9 . . ?
C23 C24 H24 118.9 . . ?
C26 C25 Ir1 114.65(19) . . ?
C30 C25 Ir1 128.3(2) . . ?
C30 C25 C26 117.0(2) . . ?
C25 C26 C31 115.0(2) . . ?
C27 C26 C25 121.5(3) . . ?
C27 C26 C31 123.5(3) . . ?
C26 C27 H27 120.2 . . ?
C28 C27 C26 119.6(3) . . ?
C28 C27 H27 120.2 . . ?
C27 C28 H28 120.0 . . ?
C29 C28 C27 120.1(3) . . ?
C29 C28 H28 120.0 . . ?
C28 C29 H29 119.7 . . ?
C28 C29 C30 120.6(3) . . ?
C30 C29 H29 119.7 . . ?
C25 C30 H30 119.4 . . ?
C29 C30 C25 121.2(3) . . ?
C29 C30 H30 119.4 . . ?
N5 C31 C26 114.2(2) . . ?
N5 C31 C32 119.6(3) . . ?
C32 C31 C26 126.1(2) . . ?
C31 C32 H32 119.7 . . ?
C33 C32 C31 120.6(3) . . ?
C33 C32 H32 119.7 . . ?
C32 C33 H33 120.6 . . ?
C32 C33 C34 118.8(3) . . ?
C34 C33 H33 120.6 . . ?
C33 C34 H34 120.5 . . ?
C35 C34 C33 119.0(3) . . ?
C35 C34 H34 120.5 . . ?
N5 C35 C34 122.4(3) . . ?
N5 C35 H35 118.8 . . ?
C34 C35 H35 118.8 . . ?
O3 C36 H36A 109.5 . . ?
O3 C36 H36B 109.5 . . ?
O3 C36 H36C 109.5 . . ?
H36A C36 H36B 109.5 . . ?
H36A C36 H36C 109.5 . . ?
H36B C36 H36C 109.5 . . ?
C37 O4 H4A 109.5 . . ?
O4 C37 H37A 109.5 . . ?
O4 C37 H37B 109.5 . . ?
O4 C37 H37C 109.5 . . ?
H37A C37 H37B 109.5 . . ?
H37A C37 H37C 109.5 . . ?
H37B C37 H37C 109.5 . . ?

loop_
_geom_bond_atom_site_label_1
_geom_bond_atom_site_label_2
_geom_bond_distance
_geom_bond_site_symmetry_2
_geom_bond_publ_flag
B1 O2 1.346(3) . ?
B1 O3 1.356(4) . ?
B1 C11 1.587(4) . ?
N1 C1 1.297(3) . ?
N1 Ir1 2.1522(19) . ?
N1 N2 1.391(3) . ?
C1 O1 1.336(3) . ?
C1 C3 1.454(3) . ?
Ir1 N3 2.193(2) . ?
Ir1 N4 2.050(2) . ?
Ir1 N5 2.053(2) . ?
Ir1 C14 2.009(2) . ?
Ir1 C25 2.011(2) . ?
O1 C2 1.372(3) . ?
N2 C2 1.300(3) . ?
C2 C8 1.455(3) . ?
O2 H2 0.8400 . ?
C3 N3 1.357(3) . ?
C3 C4 1.375(3) . ?
O3 C36 1.428(3) . ?
N3 C7 1.345(3) . ?
N4 C20 1.364(3) . ?
N4 C24 1.350(3) . ?
C4 H4 0.9500 . ?
C4 C5 1.386(3) . ?
C5 H5 0.9500 . ?
C5 C6 1.386(4) . ?
N5 C31 1.367(3) . ?
N5 C35 1.347(3) . ?
C6 H6 0.9500 . ?
C6 C7 1.383(4) . ?
C7 H7 0.9500 . ?
C8 C9 1.394(3) . ?
C8 C13 1.398(3) . ?
C9 H9 0.9500 . ?
C9 C10 1.385(3) . ?
C10 H10 0.9500 . ?
C10 C11 1.397(4) . ?
C11 C12 1.399(3) . ?
C12 H12 0.9500 . ?
C12 C13 1.387(3) . ?
C13 H13 0.9500 . ?
C14 C15 1.412(4) . ?
C14 C19 1.399(4) . ?
C15 C16 1.394(4) . ?
C15 C20 1.467(4) . ?
C16 H16 0.9500 . ?
C16 C17 1.384(4) . ?
C17 H17 0.9500 . ?
C17 C18 1.379(5) . ?
C18 H18 0.9500 . ?
C18 C19 1.397(4) . ?
C19 H19 0.9500 . ?
C20 C21 1.385(4) . ?
C21 H21 0.9500 . ?
C21 C22 1.380(4) . ?
C22 H22 0.9500 . ?
C22 C23 1.388(4) . ?
C23 H23 0.9500 . ?
C23 C24 1.367(4) . ?
C24 H24 0.9500 . ?
C25 C26 1.409(4) . ?
C25 C30 1.402(4) . ?
C26 C27 1.399(4) . ?
C26 C31 1.464(4) . ?
C27 H27 0.9500 . ?
C27 C28 1.380(5) . ?
C28 H28 0.9500 . ?
C28 C29 1.379(5) . ?
C29 H29 0.9500 . ?
C29 C30 1.390(4) . ?
C30 H30 0.9500 . ?
C31 C32 1.387(4) . ?
C32 H32 0.9500 . ?
C32 C33 1.377(4) . ?
C33 H33 0.9500 . ?
C33 C34 1.389(4) . ?
C34 H34 0.9500 . ?
C34 C35 1.370(4) . ?
C35 H35 0.9500 . ?
C36 H36A 0.9800 . ?
C36 H36B 0.9800 . ?
C36 H36C 0.9800 . ?
O4 H4A 0.8400 . ?
O4 C37 1.422(5) . ?
C37 H37A 0.9800 . ?
C37 H37B 0.9800 . ?
C37 H37C 0.9800 . ?

loop_
_smtbx_masks_void_nr
_smtbx_masks_void_average_x
_smtbx_masks_void_average_y
_smtbx_masks_void_average_z
_smtbx_masks_void_volume
_smtbx_masks_void_count_electrons
_smtbx_masks_void_content
1 0.057 0.500 0.000 351.2 75.6 ?
